data_7025272
loop_
_publ_author_name
'Butsch, Katharina'
'Gust, Ronald'
'Klein, Axel'
'Ott, Ingo'
'Romanski, Marco'

_publ_section_title
;
 Tuning the electronic properties of dppz-ligands and their palladium(II)
 complexes.
;
_journal_issue 18
_journal_name_full 'Dalton transactions (Cambridge, England : 2003)'
_journal_page_first 4331
_journal_page_last 4340
_journal_paper_doi 10.1039/b926233d
_journal_volume 39
_journal_year 2010
_chemical_formula_moiety 'C24 H18 N5 Pd, F6 Sb'
_chemical_formula_sum 'C24 H18 F6 N5 Pd Sb'
_chemical_formula_weight 718.58
_chemical_name_common ((CH3)(dppz)(pyridine)palladium(ii))SbF6
_space_group_IT_number 2
_symmetry_cell_setting triclinic
_symmetry_space_group_name_Hall '-P 1'
_symmetry_space_group_name_H-M 'P -1'
_atom_sites_solution_hydrogens geom
_atom_sites_solution_primary direct
_atom_sites_solution_secondary difmap
_audit_creation_method SHELXL-97
_cell_angle_alpha 82.022(15)
_cell_angle_beta 80.729(15)
_cell_angle_gamma 68.043(14)
_cell_formula_units_Z 2
_cell_length_a 9.1171(16)
_cell_length_b 10.1421(20)
_cell_length_c 16.5134(31)
_cell_measurement_reflns_used 5770
_cell_measurement_temperature 170(2)
_cell_measurement_theta_max 27.39
_cell_measurement_theta_min 0.95
_cell_volume 1392.5(5)
_computing_cell_refinement 'X-AREA (STOE & CIE 2001)'
_computing_data_collection 'X-AREA (STOE & CIE 2001)'
_computing_data_reduction 'X-RED (STOE & CIE 2001)'
_computing_molecular_graphics 'Siemens SHELXTL'
_computing_publication_material 'Siemens SHELXTL'
_computing_structure_refinement 'SHELXL-97 (Sheldrick, 1997)'
_computing_structure_solution 'SHELXL-97 (Sheldrick, 1990)'
_diffrn_ambient_temperature 170(2)
_diffrn_measured_fraction_theta_full 0.983
_diffrn_measured_fraction_theta_max 0.983
_diffrn_measurement_device_type 'STOE IPDS I'
_diffrn_measurement_method 'w scans'
_diffrn_radiation_monochromator graphite
_diffrn_radiation_source 'fixed in a loop with frozen oil'
_diffrn_radiation_type MoK\a
_diffrn_radiation_wavelength 0.71073
_diffrn_reflns_av_R_equivalents 0.1106
_diffrn_reflns_av_sigmaI/netI 0.1997
_diffrn_reflns_limit_h_max 11
_diffrn_reflns_limit_h_min -11
_diffrn_reflns_limit_k_max 13
_diffrn_reflns_limit_k_min -12
_diffrn_reflns_limit_l_max 21
_diffrn_reflns_limit_l_min -21
_diffrn_reflns_number 21569
_diffrn_reflns_theta_full 27.36
_diffrn_reflns_theta_max 27.36
_diffrn_reflns_theta_min 1.25
_exptl_absorpt_coefficient_mu 1.677
_exptl_absorpt_correction_T_max 27.35
_exptl_absorpt_correction_T_min 1.25
_exptl_absorpt_correction_type numerical
_exptl_absorpt_process_details
;
The absorption correction (X-RED; StoeCie, 2001)
was performed after optimizing the crystal shape
using X-SHAPE (SToe&Cie, 1999).
;
_exptl_crystal_colour colourless
_exptl_crystal_density_diffrn 1.714
_exptl_crystal_density_method 'not measured'
_exptl_crystal_description plate
_exptl_crystal_F_000 696
_exptl_crystal_size_max 0.2
_exptl_crystal_size_mid 0.15
_exptl_crystal_size_min 0.07
_refine_diff_density_max 2.266
_refine_diff_density_min -1.658
_refine_diff_density_rms 0.159
_refine_ls_extinction_method none
_refine_ls_goodness_of_fit_ref 0.734
_refine_ls_hydrogen_treatment refall
_refine_ls_matrix_type full
_refine_ls_number_parameters 334
_refine_ls_number_reflns 6186
_refine_ls_number_restraints 0
_refine_ls_restrained_S_all 0.734
_refine_ls_R_factor_all 0.1264
_refine_ls_R_factor_gt 0.0477
_refine_ls_shift/su_max 0.005
_refine_ls_shift/su_mean 0.000
_refine_ls_structure_factor_coef Fsqd
_refine_ls_weighting_details 'calc w=1/[\s^2^(Fo^2^)+(0.0410P)^2^+0.0000P] where P=(Fo^2^+2Fc^2^)/3'
_refine_ls_weighting_scheme calc
_refine_ls_wR_factor_gt 0.0918
_refine_ls_wR_factor_ref 0.1088
_reflns_number_gt 2585
_reflns_number_total 6186
_reflns_threshold_expression >2sigma(I)
_cod_data_source_file b926233d.txt
_cod_data_source_block shelxl
_cod_original_cell_volume 1392.52(47)
_cod_original_sg_symbol_Hall -P1
_cod_original_sg_symbol_H-M P-1
_cod_database_code 7025272

loop_
_symmetry_equiv_pos_as_xyz
'x, y, z'
'-x, -y, -z'

loop_
_atom_site_label
_atom_site_type_symbol
_atom_site_fract_x
_atom_site_fract_y
_atom_site_fract_z
_atom_site_U_iso_or_equiv
_atom_site_adp_type
_atom_site_occupancy
_atom_site_symmetry_multiplicity
_atom_site_calc_flag
Sb1 Sb 1.43640(7) 0.75654(7) 0.33329(3) 0.0387(2) Uani 1 1 d
Pd1 Pd 1.01644(7) 0.22746(7) 0.15329(4) 0.02627(17) Uani 1 1 d
F1 F 1.6445(8) 0.7586(10) 0.2966(4) 0.111(3) Uani 1 1 d
F2 F 1.4883(7) 0.6755(7) 0.4377(3) 0.0711(17) Uani 1 1 d
F3 F 1.3705(6) 0.8360(5) 0.2292(3) 0.0504(13) Uani 1 1 d
F4 F 1.2322(6) 0.7533(5) 0.3650(3) 0.0476(13) Uani 1 1 d
F5 F 1.4946(7) 0.5756(6) 0.2961(3) 0.0632(16) Uani 1 1 d
F6 F 1.3605(7) 0.9418(6) 0.3705(3) 0.0640(16) Uani 1 1 d
N1 N 1.3720(7) 0.5772(6) -0.1190(4) 0.0307(15) Uani 1 1 d
N2 N 1.1163(7) 0.2711(6) 0.0379(4) 0.0249(14) Uani 1 1 d
N3 N 1.0738(7) 0.4053(6) 0.1733(4) 0.0265(14) Uani 1 1 d
N4 N 1.3344(8) 0.7182(7) 0.0236(4) 0.0315(15) Uani 1 1 d
N5 N 0.9205(7) 0.1907(6) 0.2698(4) 0.0266(14) Uani 1 1 d
C1 C 0.9769(10) 0.0569(8) 0.1228(5) 0.0335(19) Uani 1 1 d
H1A H 1.0087 0.0466 0.0650 0.050 Uiso 1 1 calc
H1B H 0.8657 0.0715 0.1352 0.050 Uiso 1 1 calc
H1C H 1.0377 -0.0280 0.1537 0.050 Uiso 1 1 calc
C2 C 0.7887(9) 0.2877(8) 0.3056(5) 0.0336(19) Uani 1 1 d
H2 H 0.7420 0.3748 0.2761 0.040 Uiso 1 1 calc
C3 C 0.9867(9) 0.0655(9) 0.3142(5) 0.036(2) Uani 1 1 d
H3 H 1.0786 -0.0025 0.2908 0.044 Uiso 1 1 calc
C4 C 0.9240(11) 0.0345(10) 0.3928(5) 0.047(2) Uani 1 1 d
H4 H 0.9725 -0.0523 0.4221 0.056 Uiso 1 1 calc
C5 C 0.7866(11) 0.1360(10) 0.4270(5) 0.043(2) Uani 1 1 d
H5 H 0.7397 0.1174 0.4795 0.051 Uiso 1 1 calc
C6 C 0.7206(10) 0.2637(10) 0.3831(5) 0.041(2) Uani 1 1 d
H6 H 0.6299 0.3337 0.4059 0.049 Uiso 1 1 calc
C7 C 1.1386(9) 0.2005(8) -0.0294(4) 0.0273(17) Uani 1 1 d
H7 H 1.1019 0.1254 -0.0249 0.033 Uiso 1 1 calc
C8 C 1.2140(10) 0.2347(9) -0.1052(5) 0.0312(19) Uani 1 1 d
H8 H 1.2283 0.1827 -0.1499 0.037 Uiso 1 1 calc
C9 C 1.2668(9) 0.3467(8) -0.1128(4) 0.0297(19) Uani 1 1 d
H9 H 1.3153 0.3725 -0.1632 0.036 Uiso 1 1 calc
C10 C 1.2474(8) 0.4213(8) -0.0449(4) 0.0260(17) Uani 1 1 d
C11 C 1.1710(8) 0.3792(8) 0.0302(4) 0.0251(17) Uani 1 1 d
C12 C 1.1490(8) 0.4537(7) 0.1043(4) 0.0248(16) Uani 1 1 d
C13 C 1.2048(8) 0.5642(8) 0.1017(4) 0.0260(17) Uani 1 1 d
C14 C 1.1862(9) 0.6261(8) 0.1756(5) 0.0324(19) Uani 1 1 d
H14 H 1.2234 0.6995 0.1769 0.039 Uiso 1 1 calc
C15 C 1.1119(10) 0.5765(9) 0.2466(4) 0.0345(19) Uani 1 1 d
H15 H 1.0994 0.6155 0.2961 0.041 Uiso 1 1 calc
C16 C 1.0565(10) 0.4677(9) 0.2426(5) 0.0333(19) Uani 1 1 d
H16 H 1.0049 0.4365 0.2903 0.040 Uiso 1 1 calc
C17 C 1.3024(8) 0.5399(7) -0.0469(4) 0.0252(17) Uani 1 1 d
C18 C 1.2827(8) 0.6112(7) 0.0250(4) 0.0244(16) Uani 1 1 d
C19 C 1.4072(9) 0.7547(8) -0.0492(5) 0.0284(17) Uani 1 1 d
C20 C 1.4240(8) 0.6862(8) -0.1208(5) 0.0289(18) Uani 1 1 d
C21 C 1.5016(9) 0.7312(9) -0.1958(5) 0.0346(19) Uani 1 1 d
H21 H 1.5170 0.6851 -0.2431 0.042 Uiso 1 1 calc
C22 C 1.5525(9) 0.8414(9) -0.1977(5) 0.037(2) Uani 1 1 d
H22 H 1.6017 0.8711 -0.2468 0.044 Uiso 1 1 calc
C23 C 1.5325(10) 0.9111(9) -0.1273(5) 0.038(2) Uani 1 1 d
H23 H 1.5696 0.9857 -0.1303 0.046 Uiso 1 1 calc
C24 C 1.4600(9) 0.8722(9) -0.0547(5) 0.037(2) Uani 1 1 d
H24 H 1.4447 0.9216 -0.0088 0.045 Uiso 1 1 calc

loop_
_atom_site_aniso_label
_atom_site_aniso_U_11
_atom_site_aniso_U_22
_atom_site_aniso_U_33
_atom_site_aniso_U_23
_atom_site_aniso_U_13
_atom_site_aniso_U_12
Sb1 0.0366(4) 0.0452(4) 0.0301(4) -0.0055(3) 0.0031(3) -0.0121(3)
Pd1 0.0262(4) 0.0272(4) 0.0252(4) -0.0013(3) -0.0010(3) -0.0105(3)
F1 0.073(5) 0.180(8) 0.067(4) -0.032(5) 0.027(4) -0.038(5)
F2 0.058(4) 0.093(5) 0.042(3) -0.001(3) -0.002(3) -0.008(3)
F3 0.072(4) 0.052(3) 0.035(3) -0.001(2) -0.004(3) -0.032(3)
F4 0.042(3) 0.043(3) 0.056(3) -0.001(2) 0.004(2) -0.018(2)
F5 0.072(4) 0.041(3) 0.058(4) -0.011(3) -0.001(3) 0.001(3)
F6 0.090(4) 0.060(4) 0.048(3) -0.011(3) 0.009(3) -0.040(3)
N1 0.026(4) 0.026(4) 0.039(4) 0.001(3) -0.001(3) -0.011(3)
N2 0.025(3) 0.021(3) 0.027(3) -0.002(3) -0.007(3) -0.006(3)
N3 0.025(3) 0.025(4) 0.029(3) -0.001(3) -0.003(3) -0.009(3)
N4 0.035(4) 0.032(4) 0.036(4) 0.004(3) -0.009(3) -0.021(3)
N5 0.023(3) 0.025(3) 0.034(4) -0.002(3) -0.004(3) -0.011(3)
C1 0.040(5) 0.033(5) 0.026(4) -0.005(3) 0.000(4) -0.013(4)
C2 0.033(5) 0.035(5) 0.028(4) 0.000(3) -0.001(4) -0.008(4)
C3 0.028(4) 0.033(5) 0.042(5) 0.000(4) -0.010(4) -0.003(4)
C4 0.049(6) 0.047(6) 0.037(5) 0.005(4) 0.002(4) -0.014(5)
C5 0.043(5) 0.055(6) 0.025(4) 0.000(4) 0.001(4) -0.014(5)
C6 0.037(5) 0.039(5) 0.034(5) -0.001(4) -0.002(4) 0.000(4)
C7 0.030(4) 0.027(4) 0.027(4) -0.004(3) -0.003(3) -0.013(3)
C8 0.036(5) 0.032(5) 0.024(4) -0.009(4) 0.000(4) -0.011(4)
C9 0.035(5) 0.027(4) 0.020(4) -0.003(3) 0.000(3) -0.004(4)
C10 0.023(4) 0.024(4) 0.030(4) -0.004(3) -0.002(3) -0.009(3)
C11 0.024(4) 0.020(4) 0.031(4) -0.009(3) -0.004(3) -0.004(3)
C12 0.025(4) 0.024(4) 0.025(4) 0.002(3) -0.002(3) -0.010(3)
C13 0.025(4) 0.024(4) 0.029(4) -0.004(3) 0.001(3) -0.010(3)
C14 0.031(4) 0.029(4) 0.042(5) -0.012(4) -0.007(4) -0.012(4)
C15 0.045(5) 0.037(5) 0.021(4) -0.007(3) 0.005(4) -0.017(4)
C16 0.038(5) 0.039(5) 0.026(4) -0.008(4) 0.000(4) -0.017(4)
C17 0.023(4) 0.018(4) 0.029(4) 0.002(3) -0.003(3) -0.002(3)
C18 0.016(4) 0.022(4) 0.029(4) 0.003(3) -0.005(3) -0.001(3)
C19 0.025(4) 0.026(4) 0.035(4) 0.002(3) 0.001(3) -0.014(3)
C20 0.018(4) 0.031(4) 0.034(4) 0.000(3) -0.004(3) -0.006(3)
C21 0.030(4) 0.037(5) 0.033(4) 0.005(4) -0.002(4) -0.011(4)
C22 0.026(4) 0.033(5) 0.050(5) 0.008(4) 0.001(4) -0.016(4)
C23 0.033(5) 0.034(5) 0.051(5) 0.006(4) -0.013(4) -0.015(4)
C24 0.029(5) 0.041(5) 0.046(5) -0.003(4) -0.004(4) -0.018(4)

loop_
_atom_type_symbol
_atom_type_description
_atom_type_scat_dispersion_real
_atom_type_scat_dispersion_imag
_atom_type_scat_source
C C 0.0033 0.0016 'International Tables Vol C Tables 4.2.6.8 and 6.1.1.4'
H H 0.0000 0.0000 'International Tables Vol C Tables 4.2.6.8 and 6.1.1.4'
N N 0.0061 0.0033 'International Tables Vol C Tables 4.2.6.8 and 6.1.1.4'
F F 0.0171 0.0103 'International Tables Vol C Tables 4.2.6.8 and 6.1.1.4'
Pd Pd -0.9988 1.0072 'International Tables Vol C Tables 4.2.6.8 and 6.1.1.4'
Sb Sb -0.5866 1.5461 'International Tables Vol C Tables 4.2.6.8 and 6.1.1.4'

loop_
_geom_angle_atom_site_label_1
_geom_angle_atom_site_label_2
_geom_angle_atom_site_label_3
_geom_angle
F2 Sb1 F4 88.8(2)
F2 Sb1 F5 90.9(3)
F4 Sb1 F5 88.0(2)
F2 Sb1 F3 176.0(3)
F4 Sb1 F3 87.2(2)
F5 Sb1 F3 88.2(2)
F2 Sb1 F6 90.5(3)
F4 Sb1 F6 87.7(2)
F5 Sb1 F6 175.5(3)
F3 Sb1 F6 90.1(2)
F2 Sb1 F1 93.1(3)
F4 Sb1 F1 177.8(3)
F5 Sb1 F1 90.7(3)
F3 Sb1 F1 90.9(3)
F6 Sb1 F1 93.5(3)
N5 Pd1 C1 88.2(3)
N5 Pd1 N2 177.4(3)
C1 Pd1 N2 94.4(3)
N5 Pd1 N3 97.7(2)
C1 Pd1 N3 174.0(3)
N2 Pd1 N3 79.8(2)
C17 N1 C20 116.5(6)
C11 N2 C7 117.6(6)
C11 N2 Pd1 115.1(5)
C7 N2 Pd1 127.3(5)
C16 N3 C12 117.2(7)
C16 N3 Pd1 130.4(5)
C12 N3 Pd1 112.3(5)
C18 N4 C19 116.5(6)
C2 N5 C3 117.4(6)
C2 N5 Pd1 121.9(5)
C3 N5 Pd1 120.7(5)
N5 C2 C6 122.8(7)
N5 C3 C4 122.7(7)
C3 C4 C5 118.2(8)
C6 C5 C4 119.4(8)
C2 C6 C5 119.5(8)
N2 C7 C8 123.2(7)
C9 C8 C7 118.8(7)
C8 C9 C10 119.8(7)
C9 C10 C11 118.0(7)
C9 C10 C17 123.6(7)
C11 C10 C17 118.4(6)
N2 C11 C10 122.5(6)
N2 C11 C12 117.2(6)
C10 C11 C12 120.3(7)
N3 C12 C13 123.8(6)
N3 C12 C11 115.7(6)
C13 C12 C11 120.5(6)
C12 C13 C14 117.4(7)
C12 C13 C18 120.6(6)
C14 C13 C18 121.9(7)
C15 C14 C13 119.3(7)
C14 C15 C16 119.0(7)
N3 C16 C15 123.3(7)
N1 C17 C18 122.1(7)
N1 C17 C10 116.5(6)
C18 C17 C10 121.4(6)
N4 C18 C17 121.5(6)
N4 C18 C13 119.7(6)
C17 C18 C13 118.8(7)
N4 C19 C20 122.1(7)
N4 C19 C24 118.7(7)
C20 C19 C24 119.2(7)
N1 C20 C19 121.3(7)
N1 C20 C21 119.8(7)
C19 C20 C21 118.9(7)
C22 C21 C20 119.7(7)
C21 C22 C23 121.2(7)
C24 C23 C22 121.3(8)
C23 C24 C19 119.5(7)

loop_
_geom_bond_atom_site_label_1
_geom_bond_atom_site_label_2
_geom_bond_distance
Sb1 F2 1.858(5)
Sb1 F4 1.863(5)
Sb1 F5 1.872(5)
Sb1 F3 1.884(5)
Sb1 F6 1.897(5)
Sb1 F1 1.903(7)
Pd1 N5 2.026(6)
Pd1 C1 2.036(8)
Pd1 N2 2.041(6)
Pd1 N3 2.136(6)
N1 C17 1.332(9)
N1 C20 1.351(10)
N2 C11 1.349(9)
N2 C7 1.352(9)
N3 C16 1.343(9)
N3 C12 1.362(9)
N4 C18 1.331(9)
N4 C19 1.351(9)
N5 C2 1.346(9)
N5 C3 1.351(10)
C2 C6 1.361(11)
C3 C4 1.375(11)
C4 C5 1.384(12)
C5 C6 1.365(12)
C7 C8 1.393(10)
C8 C9 1.374(11)
C9 C10 1.390(10)
C10 C11 1.416(10)
C10 C17 1.461(10)
C11 C12 1.473(10)
C12 C13 1.386(10)
C13 C14 1.408(10)
C13 C18 1.459(10)
C14 C15 1.386(11)
C15 C16 1.387(11)
C17 C18 1.427(10)
C19 C20 1.412(10)
C19 C24 1.430(11)
C20 C21 1.431(10)
C21 C22 1.356(11)
C22 C23 1.395(12)
C23 C24 1.357(11)

loop_
_geom_torsion_atom_site_label_1
_geom_torsion_atom_site_label_2
_geom_torsion_atom_site_label_3
_geom_torsion_atom_site_label_4
_geom_torsion
N5 Pd1 N2 C11 -7(6)
C1 Pd1 N2 C11 -176.7(5)
N3 Pd1 N2 C11 1.9(5)
N5 Pd1 N2 C7 170(5)
C1 Pd1 N2 C7 0.4(6)
N3 Pd1 N2 C7 179.0(6)
N5 Pd1 N3 C16 2.3(7)
C1 Pd1 N3 C16 -163(3)
N2 Pd1 N3 C16 -177.3(7)
N5 Pd1 N3 C12 177.6(5)
C1 Pd1 N3 C12 12(3)
N2 Pd1 N3 C12 -2.0(5)
C1 Pd1 N5 C2 -118.7(6)
N2 Pd1 N5 C2 71(6)
N3 Pd1 N5 C2 62.8(6)
C1 Pd1 N5 C3 60.5(6)
N2 Pd1 N5 C3 -109(5)
N3 Pd1 N5 C3 -118.0(6)
C3 N5 C2 C6 -0.6(12)
Pd1 N5 C2 C6 178.6(7)
C2 N5 C3 C4 0.7(12)
Pd1 N5 C3 C4 -178.6(7)
N5 C3 C4 C5 0.4(14)
C3 C4 C5 C6 -1.6(15)
N5 C2 C6 C5 -0.5(14)
C4 C5 C6 C2 1.7(15)
C11 N2 C7 C8 -0.3(11)
Pd1 N2 C7 C8 -177.4(6)
N2 C7 C8 C9 -0.8(12)
C7 C8 C9 C10 1.4(12)
C8 C9 C10 C11 -0.8(11)
C8 C9 C10 C17 178.9(7)
C7 N2 C11 C10 0.9(10)
Pd1 N2 C11 C10 178.3(5)
C7 N2 C11 C12 -178.8(6)
Pd1 N2 C11 C12 -1.4(8)
C9 C10 C11 N2 -0.4(11)
C17 C10 C11 N2 179.9(7)
C9 C10 C11 C12 179.3(7)
C17 C10 C11 C12 -0.3(10)
C16 N3 C12 C13 -1.3(11)
Pd1 N3 C12 C13 -177.2(6)
C16 N3 C12 C11 177.8(7)
Pd1 N3 C12 C11 1.9(8)
N2 C11 C12 N3 -0.4(10)
C10 C11 C12 N3 179.8(6)
N2 C11 C12 C13 178.8(7)
C10 C11 C12 C13 -1.0(11)
N3 C12 C13 C14 2.0(11)
C11 C12 C13 C14 -177.1(7)
N3 C12 C13 C18 -179.3(6)
C11 C12 C13 C18 1.6(11)
C12 C13 C14 C15 -1.0(11)
C18 C13 C14 C15 -179.7(7)
C13 C14 C15 C16 -0.5(12)
C12 N3 C16 C15 -0.4(12)
Pd1 N3 C16 C15 174.6(6)
C14 C15 C16 N3 1.3(13)
C20 N1 C17 C18 0.2(10)
C20 N1 C17 C10 -179.5(6)
C9 C10 C17 N1 1.1(11)
C11 C10 C17 N1 -179.2(6)
C9 C10 C17 C18 -178.6(7)
C11 C10 C17 C18 1.0(10)
C19 N4 C18 C17 -0.5(10)
C19 N4 C18 C13 179.1(6)
N1 C17 C18 N4 -0.5(11)
C10 C17 C18 N4 179.2(7)
N1 C17 C18 C13 179.9(6)
C10 C17 C18 C13 -0.5(10)
C12 C13 C18 N4 179.5(7)
C14 C13 C18 N4 -1.9(11)
C12 C13 C18 C17 -0.9(10)
C14 C13 C18 C17 177.8(7)
C18 N4 C19 C20 1.8(10)
C18 N4 C19 C24 177.9(7)
C17 N1 C20 C19 1.0(10)
C17 N1 C20 C21 179.3(7)
N4 C19 C20 N1 -2.2(11)
C24 C19 C20 N1 -178.2(7)
N4 C19 C20 C21 179.6(7)
C24 C19 C20 C21 3.5(11)
N1 C20 C21 C22 179.4(7)
C19 C20 C21 C22 -2.3(11)
C20 C21 C22 C23 0.8(12)
C21 C22 C23 C24 -0.7(13)
C22 C23 C24 C19 1.9(12)
N4 C19 C24 C23 -179.6(7)
C20 C19 C24 C23 -3.4(11)
